data_4070000
loop_
_publ_author_name
'Partyka, David V.'
'Deligonul, Nihal'
'Washington, Marlena P.'
'Gray, Thomas G.'

_publ_section_title
;
 fac-Tricarbonyl Rhenium(I) Azadipyrromethene Complexes
;
_journal_issue 20
_journal_name_full Organometallics
_journal_page_first 5837
_journal_paper_doi 10.1021/om900552e
_journal_volume 28
_journal_year 2009
_chemical_formula_moiety 'C40 H27 N4 O3 Re'
_chemical_formula_sum 'C40 H27 N4 O3 Re'
_chemical_formula_weight 797.86
_chemical_name_systematic
;

 ?

;
_space_group_IT_number 2
_symmetry_cell_setting triclinic
_symmetry_space_group_name_Hall '-P 1'
_symmetry_space_group_name_H-M 'P -1'
_atom_sites_solution_hydrogens geom
_atom_sites_solution_primary direct
_atom_sites_solution_secondary difmap
_audit_creation_method SHELXL-97
_cell_angle_alpha 67.4560(10)
_cell_angle_beta 85.7890(10)
_cell_angle_gamma 86.3640(10)
_cell_formula_units_Z 2
_cell_length_a 10.3966(12)
_cell_length_b 11.9293(13)
_cell_length_c 13.3425(15)
_cell_measurement_reflns_used 9922
_cell_measurement_temperature 100(2)
_cell_measurement_theta_max 27.01
_cell_measurement_theta_min 2.50
_cell_volume 1523.1(3)
_computing_cell_refinement 'Bruker SMART'
_computing_data_collection 'Bruker SMART'
_computing_data_reduction 'Bruker SAINT'
_computing_molecular_graphics 'Bruker SHELXTL'
_computing_publication_material 'Bruker SHELXTL'
_computing_structure_refinement 'SHELXL-97 (Sheldrick, 1997)'
_computing_structure_solution 'SHELXS-97 (Sheldrick, 1990)'
_diffrn_ambient_temperature 100(2)
_diffrn_measured_fraction_theta_full 0.984
_diffrn_measured_fraction_theta_max 0.984
_diffrn_measurement_device_type 'Bruker AXS IN APEX II CCD area detector'
_diffrn_measurement_method 'phi and omega scans'
_diffrn_radiation_monochromator graphite
_diffrn_radiation_source 'fine-focus sealed tube'
_diffrn_radiation_type MoK\a
_diffrn_radiation_wavelength 0.71073
_diffrn_reflns_av_R_equivalents 0.0247
_diffrn_reflns_av_sigmaI/netI 0.0304
_diffrn_reflns_limit_h_max 13
_diffrn_reflns_limit_h_min -13
_diffrn_reflns_limit_k_max 15
_diffrn_reflns_limit_k_min -15
_diffrn_reflns_limit_l_max 17
_diffrn_reflns_limit_l_min -17
_diffrn_reflns_number 17493
_diffrn_reflns_theta_full 27.13
_diffrn_reflns_theta_max 27.13
_diffrn_reflns_theta_min 1.65
_diffrn_standards_decay_% none
_diffrn_standards_number 0
_exptl_absorpt_coefficient_mu 4.038
_exptl_absorpt_correction_T_max 0.7409
_exptl_absorpt_correction_T_min 0.3173
_exptl_absorpt_correction_type multi-scan
_exptl_absorpt_process_details 'AXScale in APEX 2, (Bruker, 2004)'
_exptl_crystal_colour green
_exptl_crystal_density_diffrn 1.740
_exptl_crystal_density_meas ?
_exptl_crystal_density_method 'not measured'
_exptl_crystal_description irregular
_exptl_crystal_F_000 788
_exptl_crystal_size_max 0.37
_exptl_crystal_size_mid 0.09
_exptl_crystal_size_min 0.08
_refine_diff_density_max 0.876
_refine_diff_density_min -1.190
_refine_diff_density_rms 0.118
_refine_ls_extinction_method none
_refine_ls_goodness_of_fit_ref 1.098
_refine_ls_hydrogen_treatment constr
_refine_ls_matrix_type full
_refine_ls_number_parameters 433
_refine_ls_number_reflns 6637
_refine_ls_number_restraints 0
_refine_ls_restrained_S_all 1.098
_refine_ls_R_factor_all 0.0238
_refine_ls_R_factor_gt 0.0210
_refine_ls_shift/su_max 0.002
_refine_ls_shift/su_mean 0.000
_refine_ls_structure_factor_coef Fsqd
_refine_ls_weighting_details 'calc w=1/[\s^2^(Fo^2^)+(0.0205P)^2^+2.9991P] where P=(Fo^2^+2Fc^2^)/3'
_refine_ls_weighting_scheme calc
_refine_ls_wR_factor_gt 0.0491
_refine_ls_wR_factor_ref 0.0563
_reflns_number_gt 6203
_reflns_number_total 6637
_reflns_threshold_expression >2sigma(I)
_cod_data_source_file om900552e_si_002.cif
_cod_data_source_block nd040709b_0m
_cod_depositor_comments
;
The following automatic conversions were performed:

'_symmetry_cell_setting' value 'Triclinic' changed to 'triclinic'
according to /home/saulius/struct/CIF-dictionaries/cif_core.dic
dictionary named 'cif_core.dic' version 2.4.2 from 2011-04-26.

Automatic conversion script
Id: cif_fix_values 1715 2011-07-08 13:25:40Z adriana 

The following automatic conversions were performed:

'_exptl_crystal_density_meas' value 'not measured' was changed to '?'
- the value is perceived as not measured.

Automatic conversion script
Id: cif_fix_values 3008 2015-01-20 13:52:24Z robertas 
;
_cod_original_sg_symbol_H-M P-1
_cod_database_code 4070000

loop_
_symmetry_equiv_pos_as_xyz
'x, y, z'
'-x, -y, -z'

loop_
_atom_site_label
_atom_site_type_symbol
_atom_site_fract_x
_atom_site_fract_y
_atom_site_fract_z
_atom_site_U_iso_or_equiv
_atom_site_adp_type
_atom_site_occupancy
_atom_site_symmetry_multiplicity
_atom_site_calc_flag
_atom_site_refinement_flags
Re1 Re 0.695622(11) 0.889781(11) 0.195141(10) 0.01129(4) Uani 1 1 d .
C39 C 0.8657(3) 0.8370(3) 0.1633(3) 0.0160(6) Uani 1 1 d .
C40 C 0.7197(3) 1.0283(3) 0.0639(3) 0.0157(6) Uani 1 1 d .
C38 C 0.7811(3) 0.9662(3) 0.2729(3) 0.0152(6) Uani 1 1 d .
C11 C 0.3359(3) 0.5592(3) 0.1734(2) 0.0135(6) Uani 1 1 d .
C3 C 0.5541(3) 0.6267(3) 0.0803(3) 0.0151(6) Uani 1 1 d .
H3 H 0.5691 0.5690 0.0473 0.018 Uiso 1 1 calc R
C5 C 0.7583(3) 0.7472(3) 0.0042(2) 0.0147(6) Uani 1 1 d .
C22 C 0.5710(3) 1.1582(3) 0.3555(3) 0.0192(7) Uani 1 1 d .
H22 H 0.5356 1.1113 0.4259 0.023 Uiso 1 1 calc R
C27 C 0.1851(3) 0.8369(3) 0.3947(3) 0.0155(6) Uani 1 1 d .
C10 C 0.8522(3) 0.6555(3) 0.0188(3) 0.0170(6) Uani 1 1 d .
H10 H 0.8358 0.5755 0.0691 0.020 Uiso 1 1 calc R
C4 C 0.6366(3) 0.7207(3) 0.0707(2) 0.0139(6) Uani 1 1 d .
C21 C 0.5458(3) 1.1292(3) 0.2681(3) 0.0147(6) Uani 1 1 d .
C20 C 0.4692(3) 1.0239(3) 0.2850(3) 0.0146(6) Uani 1 1 d .
C18 C 0.3060(3) 0.8942(3) 0.3418(2) 0.0148(6) Uani 1 1 d .
C2 C 0.4492(3) 0.6340(3) 0.1456(2) 0.0140(6) Uani 1 1 d .
C17 C 0.4012(3) 0.8593(3) 0.2734(2) 0.0131(6) Uani 1 1 d .
C34 C 0.6119(3) 0.6230(3) 0.5322(3) 0.0221(7) Uani 1 1 d .
H34 H 0.5721 0.6281 0.5967 0.027 Uiso 1 1 calc R
C12 C 0.3504(3) 0.4361(3) 0.1907(3) 0.0163(6) Uani 1 1 d .
H12 H 0.4340 0.4016 0.1843 0.020 Uiso 1 1 calc R
C26 C 0.5927(3) 1.2027(3) 0.1647(3) 0.0175(7) Uani 1 1 d .
H26 H 0.5726 1.1866 0.1033 0.021 Uiso 1 1 calc R
C8 C 0.9923(3) 0.7947(3) -0.1158(3) 0.0217(7) Uani 1 1 d .
H8 H 1.0731 0.8114 -0.1557 0.026 Uiso 1 1 calc R
C36 C 0.7176(3) 0.5101(3) 0.4365(3) 0.0212(7) Uani 1 1 d .
H36 H 0.7539 0.4362 0.4337 0.025 Uiso 1 1 calc R
C28 C 0.1296(3) 0.7503(3) 0.3676(3) 0.0207(7) Uani 1 1 d .
H28 H 0.1689 0.7282 0.3109 0.025 Uiso 1 1 calc R
C24 C 0.6966(3) 1.3244(3) 0.2393(3) 0.0246(8) Uani 1 1 d .
H24 H 0.7501 1.3898 0.2298 0.029 Uiso 1 1 calc R
C37 C 0.7183(3) 0.6150(3) 0.3445(3) 0.0176(7) Uani 1 1 d .
H37 H 0.7537 0.6111 0.2782 0.021 Uiso 1 1 calc R
C35 C 0.6636(3) 0.5136(3) 0.5326(3) 0.0221(7) Uani 1 1 d .
H35 H 0.6619 0.4426 0.5974 0.027 Uiso 1 1 calc R
C16 C 0.2119(3) 0.6084(3) 0.1805(3) 0.0153(6) Uani 1 1 d .
H16 H 0.1994 0.6926 0.1661 0.018 Uiso 1 1 calc R
C14 C 0.1227(3) 0.4124(3) 0.2272(3) 0.0202(7) Uani 1 1 d .
H14 H 0.0501 0.3623 0.2467 0.024 Uiso 1 1 calc R
C15 C 0.1068(3) 0.5346(3) 0.2086(3) 0.0189(7) Uani 1 1 d .
H15 H 0.0228 0.5683 0.2152 0.023 Uiso 1 1 calc R
C19 C 0.3515(3) 0.9969(3) 0.3477(3) 0.0156(6) Uani 1 1 d .
H19 H 0.3108 1.0420 0.3872 0.019 Uiso 1 1 calc R
C25 C 0.6687(3) 1.2993(3) 0.1510(3) 0.0213(7) Uani 1 1 d .
H25 H 0.7016 1.3485 0.0805 0.026 Uiso 1 1 calc R
C13 C 0.2444(3) 0.3638(3) 0.2172(3) 0.0202(7) Uani 1 1 d .
H13 H 0.2557 0.2803 0.2286 0.024 Uiso 1 1 calc R
C30 C -0.0426(3) 0.7278(4) 0.5028(3) 0.0252(8) Uani 1 1 d .
H30 H -0.1199 0.6908 0.5395 0.030 Uiso 1 1 calc R
C32 C 0.1230(3) 0.8695(3) 0.4765(3) 0.0218(7) Uani 1 1 d .
H32 H 0.1581 0.9296 0.4958 0.026 Uiso 1 1 calc R
C1 C 0.4712(3) 0.7337(3) 0.1781(2) 0.0127(6) Uani 1 1 d .
C7 C 0.8967(3) 0.8862(3) -0.1342(3) 0.0208(7) Uani 1 1 d .
H7 H 0.9115 0.9648 -0.1879 0.025 Uiso 1 1 calc R
C9 C 0.9698(3) 0.6797(3) -0.0397(3) 0.0200(7) Uani 1 1 d .
H9 H 1.0351 0.6171 -0.0275 0.024 Uiso 1 1 calc R
C33 C 0.6183(3) 0.7247(3) 0.4380(3) 0.0175(7) Uani 1 1 d .
H33 H 0.5834 0.7996 0.4394 0.021 Uiso 1 1 calc R
C23 C 0.6467(3) 1.2544(3) 0.3419(3) 0.0228(7) Uani 1 1 d .
H23 H 0.6646 1.2725 0.4028 0.027 Uiso 1 1 calc R
C31 C 0.0110(3) 0.8148(4) 0.5297(3) 0.0270(8) Uani 1 1 d .
H31 H -0.0297 0.8374 0.5856 0.032 Uiso 1 1 calc R
C6 C 0.7803(3) 0.8632(3) -0.0745(3) 0.0180(7) Uani 1 1 d .
H6 H 0.7152 0.9260 -0.0868 0.022 Uiso 1 1 calc R
C29 C 0.0177(3) 0.6957(4) 0.4219(3) 0.0258(8) Uani 1 1 d .
H29 H -0.0179 0.6354 0.4032 0.031 Uiso 1 1 calc R
N1 N 0.5888(2) 0.7852(2) 0.1292(2) 0.0131(5) Uani 1 1 d .
N4 N 0.6714(2) 0.7227(2) 0.3441(2) 0.0140(5) Uani 1 1 d .
N3 N 0.5017(2) 0.9401(2) 0.2420(2) 0.0131(5) Uani 1 1 d .
N2 N 0.3913(2) 0.7653(2) 0.2443(2) 0.0132(5) Uani 1 1 d .
O2 O 0.9707(2) 0.8110(2) 0.1456(2) 0.0215(5) Uani 1 1 d .
O1 O 0.8362(2) 1.0075(2) 0.32143(19) 0.0218(5) Uani 1 1 d .
O3 O 0.7399(2) 1.1103(2) -0.01586(19) 0.0238(5) Uani 1 1 d .

loop_
_atom_site_aniso_label
_atom_site_aniso_U_11
_atom_site_aniso_U_22
_atom_site_aniso_U_33
_atom_site_aniso_U_23
_atom_site_aniso_U_13
_atom_site_aniso_U_12
Re1 0.01006(6) 0.01123(6) 0.01110(6) -0.00264(5) 0.00031(4) -0.00117(4)
C39 0.0190(17) 0.0137(15) 0.0142(15) -0.0032(12) -0.0027(12) -0.0037(12)
C40 0.0139(15) 0.0157(15) 0.0195(16) -0.0097(14) 0.0001(12) 0.0021(12)
C38 0.0129(15) 0.0134(15) 0.0160(15) -0.0025(13) 0.0017(12) -0.0001(12)
C11 0.0145(15) 0.0164(15) 0.0100(14) -0.0050(12) -0.0020(11) -0.0015(12)
C3 0.0167(15) 0.0148(15) 0.0152(15) -0.0071(13) -0.0022(12) -0.0003(12)
C5 0.0147(15) 0.0198(16) 0.0104(14) -0.0064(13) 0.0004(12) -0.0034(12)
C22 0.0213(17) 0.0170(16) 0.0189(16) -0.0067(13) -0.0014(13) 0.0005(13)
C27 0.0123(15) 0.0183(16) 0.0121(15) -0.0018(13) -0.0012(12) 0.0014(12)
C10 0.0181(16) 0.0186(16) 0.0144(15) -0.0065(13) 0.0016(12) -0.0027(13)
C4 0.0132(15) 0.0156(15) 0.0109(14) -0.0028(12) -0.0016(12) 0.0007(12)
C21 0.0120(15) 0.0113(14) 0.0202(16) -0.0056(13) -0.0017(12) 0.0025(11)
C20 0.0135(15) 0.0145(15) 0.0143(15) -0.0037(12) -0.0017(12) 0.0008(12)
C18 0.0137(15) 0.0152(15) 0.0124(15) -0.0019(12) -0.0022(12) 0.0020(12)
C2 0.0163(15) 0.0133(14) 0.0109(14) -0.0026(12) -0.0044(12) 0.0005(12)
C17 0.0105(14) 0.0149(15) 0.0119(14) -0.0027(12) -0.0005(11) -0.0008(11)
C34 0.0166(16) 0.0301(19) 0.0142(16) -0.0021(14) -0.0006(13) -0.0035(14)
C12 0.0177(16) 0.0165(15) 0.0138(15) -0.0049(13) -0.0009(12) 0.0001(12)
C26 0.0158(16) 0.0158(15) 0.0197(16) -0.0063(13) -0.0009(13) 0.0038(12)
C8 0.0164(16) 0.0270(18) 0.0222(17) -0.0104(15) 0.0054(13) -0.0041(14)
C36 0.0259(18) 0.0141(16) 0.0214(17) -0.0027(14) -0.0076(14) -0.0044(13)
C28 0.0162(16) 0.0286(19) 0.0178(16) -0.0092(15) 0.0006(13) -0.0031(14)
C24 0.0207(18) 0.0178(17) 0.036(2) -0.0106(16) -0.0035(15) -0.0030(14)
C37 0.0186(16) 0.0186(16) 0.0160(16) -0.0067(13) -0.0011(12) -0.0035(13)
C35 0.0233(18) 0.0205(17) 0.0169(16) 0.0011(14) -0.0051(13) -0.0095(14)
C16 0.0157(15) 0.0160(15) 0.0147(15) -0.0063(13) -0.0037(12) 0.0017(12)
C14 0.0209(17) 0.0225(17) 0.0164(16) -0.0051(14) -0.0010(13) -0.0101(14)
C15 0.0161(16) 0.0243(17) 0.0164(16) -0.0072(14) -0.0025(12) -0.0020(13)
C19 0.0155(15) 0.0160(15) 0.0158(15) -0.0069(13) -0.0004(12) 0.0018(12)
C25 0.0187(17) 0.0157(16) 0.0248(18) -0.0035(14) 0.0047(14) 0.0002(13)
C13 0.0264(18) 0.0151(16) 0.0186(16) -0.0049(13) -0.0022(14) -0.0045(13)
C30 0.0114(16) 0.037(2) 0.0192(17) -0.0012(15) 0.0016(13) -0.0052(14)
C32 0.0185(17) 0.0233(17) 0.0221(17) -0.0076(15) 0.0015(13) -0.0001(13)
C1 0.0112(14) 0.0131(14) 0.0122(14) -0.0028(12) -0.0030(11) 0.0002(11)
C7 0.0234(18) 0.0206(17) 0.0158(16) -0.0040(14) 0.0029(13) -0.0051(14)
C9 0.0162(16) 0.0258(18) 0.0192(17) -0.0105(14) 0.0014(13) 0.0007(13)
C33 0.0145(15) 0.0209(16) 0.0156(16) -0.0053(13) -0.0010(12) 0.0002(12)
C23 0.0227(18) 0.0204(17) 0.0281(19) -0.0118(15) -0.0067(14) 0.0016(14)
C31 0.0216(18) 0.036(2) 0.0210(18) -0.0099(16) 0.0074(14) 0.0011(15)
C6 0.0186(16) 0.0204(16) 0.0146(15) -0.0065(13) -0.0005(12) -0.0003(13)
C29 0.0186(17) 0.034(2) 0.0235(18) -0.0081(16) -0.0016(14) -0.0103(15)
N1 0.0122(12) 0.0137(12) 0.0121(12) -0.0034(10) -0.0008(10) 0.0000(10)
N4 0.0118(12) 0.0141(13) 0.0142(13) -0.0028(11) -0.0027(10) -0.0011(10)
N3 0.0128(13) 0.0119(12) 0.0128(12) -0.0027(10) -0.0010(10) -0.0003(10)
N2 0.0131(13) 0.0124(12) 0.0122(12) -0.0025(10) -0.0017(10) 0.0003(10)
O2 0.0131(12) 0.0280(13) 0.0250(13) -0.0125(11) -0.0013(9) 0.0029(10)
O1 0.0220(12) 0.0228(12) 0.0227(13) -0.0099(10) -0.0038(10) -0.0033(10)
O3 0.0297(14) 0.0168(12) 0.0177(12) 0.0005(10) 0.0038(10) -0.0010(10)

loop_
_atom_type_symbol
_atom_type_description
_atom_type_scat_dispersion_real
_atom_type_scat_dispersion_imag
_atom_type_scat_source
C C 0.0033 0.0016 'International Tables Vol C Tables 4.2.6.8 and 6.1.1.4'
H H 0.0000 0.0000 'International Tables Vol C Tables 4.2.6.8 and 6.1.1.4'
N N 0.0061 0.0033 'International Tables Vol C Tables 4.2.6.8 and 6.1.1.4'
O O 0.0106 0.0060 'International Tables Vol C Tables 4.2.6.8 and 6.1.1.4'
Re Re -1.0185 7.2310 'International Tables Vol C Tables 4.2.6.8 and 6.1.1.4'

loop_
_geom_angle_atom_site_label_1
_geom_angle_atom_site_label_2
_geom_angle_atom_site_label_3
_geom_angle
C40 Re1 C39 86.23(13)
C40 Re1 C38 90.47(13)
C39 Re1 C38 84.79(13)
C40 Re1 N1 97.33(12)
C39 Re1 N1 97.79(12)
C38 Re1 N1 171.92(11)
C40 Re1 N3 97.54(11)
C39 Re1 N3 176.20(11)
C38 Re1 N3 94.61(12)
N1 Re1 N3 82.31(10)
C40 Re1 N4 177.30(11)
C39 Re1 N4 91.84(11)
C38 Re1 N4 91.24(11)
N1 Re1 N4 81.04(9)
N3 Re1 N4 84.41(9)
O2 C39 Re1 175.8(3)
O3 C40 Re1 177.0(3)
O1 C38 Re1 176.9(3)
C16 C11 C12 118.6(3)
C16 C11 C2 121.6(3)
C12 C11 C2 119.9(3)
C2 C3 C4 107.7(3)
C2 C3 H3 126.2
C4 C3 H3 126.2
C10 C5 C6 119.5(3)
C10 C5 C4 119.4(3)
C6 C5 C4 121.1(3)
C23 C22 C21 120.9(3)
C23 C22 H22 119.5
C21 C22 H22 119.5
C28 C27 C32 118.0(3)
C28 C27 C18 122.8(3)
C32 C27 C18 119.2(3)
C5 C10 C9 120.3(3)
C5 C10 H10 119.8
C9 C10 H10 119.8
N1 C4 C3 111.4(3)
N1 C4 C5 123.5(3)
C3 C4 C5 125.0(3)
C22 C21 C26 118.8(3)
C22 C21 C20 120.0(3)
C26 C21 C20 121.2(3)
N3 C20 C19 110.9(3)
N3 C20 C21 124.2(3)
C19 C20 C21 124.9(3)
C19 C18 C17 105.1(3)
C19 C18 C27 125.4(3)
C17 C18 C27 129.5(3)
C3 C2 C1 105.9(3)
C3 C2 C11 126.7(3)
C1 C2 C11 127.3(3)
N2 C17 N3 126.1(3)
N2 C17 C18 124.3(3)
N3 C17 C18 109.6(3)
C33 C34 C35 119.7(3)
C33 C34 H34 120.1
C35 C34 H34 120.1
C13 C12 C11 120.7(3)
C13 C12 H12 119.7
C11 C12 H12 119.7
C25 C26 C21 120.2(3)
C25 C26 H26 119.9
C21 C26 H26 119.9
C9 C8 C7 120.0(3)
C9 C8 H8 120.0
C7 C8 H8 120.0
C35 C36 C37 119.2(3)
C35 C36 H36 120.4
C37 C36 H36 120.4
C29 C28 C27 120.9(3)
C29 C28 H28 119.6
C27 C28 H28 119.6
C25 C24 C23 120.0(3)
C25 C24 H24 120.0
C23 C24 H24 120.0
N4 C37 C36 123.1(3)
N4 C37 H37 118.4
C36 C37 H37 118.4
C36 C35 C34 118.0(3)
C36 C35 H35 121.0
C34 C35 H35 121.0
C15 C16 C11 120.1(3)
C15 C16 H16 119.9
C11 C16 H16 119.9
C13 C14 C15 119.5(3)
C13 C14 H14 120.2
C15 C14 H14 120.2
C14 C15 C16 120.7(3)
C14 C15 H15 119.6
C16 C15 H15 119.6
C18 C19 C20 108.2(3)
C18 C19 H19 125.9
C20 C19 H19 125.9
C24 C25 C26 120.2(3)
C24 C25 H25 119.9
C26 C25 H25 119.9
C14 C13 C12 120.4(3)
C14 C13 H13 119.8
C12 C13 H13 119.8
C29 C30 C31 118.9(3)
C29 C30 H30 120.5
C31 C30 H30 120.5
C31 C32 C27 120.5(3)
C31 C32 H32 119.7
C27 C32 H32 119.7
N2 C1 N1 127.9(3)
N2 C1 C2 123.1(3)
N1 C1 C2 109.0(3)
C6 C7 C8 120.2(3)
C6 C7 H7 119.9
C8 C7 H7 119.9
C8 C9 C10 120.0(3)
C8 C9 H9 120.0
C10 C9 H9 120.0
N4 C33 C34 122.8(3)
N4 C33 H33 118.6
C34 C33 H33 118.6
C22 C23 C24 119.8(3)
C22 C23 H23 120.1
C24 C23 H23 120.1
C32 C31 C30 120.9(3)
C32 C31 H31 119.5
C30 C31 H31 119.5
C7 C6 C5 119.9(3)
C7 C6 H6 120.1
C5 C6 H6 120.1
C30 C29 C28 120.7(3)
C30 C29 H29 119.6
C28 C29 H29 119.6
C4 N1 C1 106.0(3)
C4 N1 Re1 127.4(2)
C1 N1 Re1 121.9(2)
C33 N4 C37 117.1(3)
C33 N4 Re1 122.7(2)
C37 N4 Re1 120.1(2)
C20 N3 C17 106.1(3)
C20 N3 Re1 127.1(2)
C17 N3 Re1 122.3(2)
C1 N2 C17 126.7(3)

loop_
_geom_bond_atom_site_label_1
_geom_bond_atom_site_label_2
_geom_bond_distance
Re1 C40 1.905(3)
Re1 C39 1.912(3)
Re1 C38 1.914(3)
Re1 N1 2.174(3)
Re1 N3 2.183(3)
Re1 N4 2.223(3)
C39 O2 1.149(4)
C40 O3 1.152(4)
C38 O1 1.150(4)
C11 C16 1.395(4)
C11 C12 1.396(4)
C11 C2 1.462(4)
C3 C2 1.364(4)
C3 C4 1.416(4)
C3 H3 0.9500
C5 C10 1.385(5)
C5 C6 1.400(4)
C5 C4 1.469(4)
C22 C23 1.379(5)
C22 C21 1.384(5)
C22 H22 0.9500
C27 C28 1.388(5)
C27 C32 1.397(5)
C27 C18 1.468(4)
C10 C9 1.386(4)
C10 H10 0.9500
C4 N1 1.342(4)
C21 C26 1.392(4)
C21 C20 1.465(4)
C20 N3 1.346(4)
C20 C19 1.412(4)
C18 C19 1.372(4)
C18 C17 1.446(4)
C2 C1 1.448(4)
C17 N2 1.331(4)
C17 N3 1.396(4)
C34 C33 1.372(5)
C34 C35 1.377(5)
C34 H34 0.9500
C12 C13 1.382(5)
C12 H12 0.9500
C26 C25 1.386(5)
C26 H26 0.9500
C8 C9 1.380(5)
C8 C7 1.390(5)
C8 H8 0.9500
C36 C35 1.376(5)
C36 C37 1.377(5)
C36 H36 0.9500
C28 C29 1.383(5)
C28 H28 0.9500
C24 C25 1.375(5)
C24 C23 1.384(5)
C24 H24 0.9500
C37 N4 1.342(4)
C37 H37 0.9500
C35 H35 0.9500
C16 C15 1.385(4)
C16 H16 0.9500
C14 C13 1.377(5)
C14 C15 1.383(5)
C14 H14 0.9500
C15 H15 0.9500
C19 H19 0.9500
C25 H25 0.9500
C13 H13 0.9500
C30 C29 1.375(5)
C30 C31 1.380(5)
C30 H30 0.9500
C32 C31 1.379(5)
C32 H32 0.9500
C1 N2 1.312(4)
C1 N1 1.403(4)
C7 C6 1.381(5)
C7 H7 0.9500
C9 H9 0.9500
C33 N4 1.339(4)
C33 H33 0.9500
C23 H23 0.9500
C31 H31 0.9500
C6 H6 0.9500
C29 H29 0.9500
